data_7017419
loop_
_publ_author_name
'Bollermann, Timo'
'Schwedler, Inke'
'Molon, Mariusz'
'Freitag, Kerstin'
'Gemel, Christian'
'Seidel, R\"udiger W'
'Fischer, Roland A.'

_publ_section_title
;
 Zinc-rich compounds of iron and cobalt: Formation of [Fe(2)Zn(n)] (n =
 2-4) and [Co(2)Zn(3)] cores.
;
_journal_issue 46
_journal_name_full 'Dalton transactions (Cambridge, England : 2003)'
_journal_page_first 12570
_journal_page_last 12577
_journal_paper_doi 10.1039/c1dt11386k
_journal_volume 40
_journal_year 2011
_chemical_formula_moiety 'C34 H46 Co2 O8 Zn3, C4 H8 O'
_chemical_formula_sum 'C38 H54 Co2 O9 Zn3'
_chemical_formula_weight 968.78
_chemical_name_systematic
;
?
;
_space_group_IT_number 60
_symmetry_cell_setting orthorhombic
_symmetry_space_group_name_Hall '-P 2n 2ab'
_symmetry_space_group_name_H-M 'P b c n'
_atom_sites_solution_hydrogens geom
_atom_sites_solution_primary direct
_atom_sites_solution_secondary difmap
_audit_creation_method SHELXL-97
_cell_angle_alpha 90.00
_cell_angle_beta 90.00
_cell_angle_gamma 90.00
_cell_formula_units_Z 4
_cell_length_a 16.7762(6)
_cell_length_b 17.0143(6)
_cell_length_c 14.2531(5)
_cell_measurement_reflns_used 8198
_cell_measurement_temperature 113(2)
_cell_measurement_theta_max 28.8397
_cell_measurement_theta_min 2.8525
_cell_volume 4068.3(2)
_computing_cell_refinement
;
CrysAlisPro, Agilent Technologies,
Version 1.171.35.11 (release 16-05-2011 CrysAlis171 .NET)
(compiled May 16 2011,17:55:39)
;
_computing_data_collection
;
CrysAlisPro, Agilent Technologies,
Version 1.171.35.11 (release 16-05-2011 CrysAlis171 .NET)
(compiled May 16 2011,17:55:39)
;
_computing_data_reduction
;
CrysAlisPro, Agilent Technologies,
Version 1.171.35.11 (release 16-05-2011 CrysAlis171 .NET)
(compiled May 16 2011,17:55:39)
;
_computing_publication_material 'enCIFer (Allen et al., 2004)'
_computing_structure_refinement 'SHELXL-97 (Sheldrick, 2008)'
_computing_structure_solution 'SHELXS-97 (Sheldrick, 2008)'
_diffrn_ambient_temperature 113(2)
_diffrn_detector_area_resol_mean 8.4171
_diffrn_measured_fraction_theta_full 0.996
_diffrn_measured_fraction_theta_max 0.996
_diffrn_measurement_device_type Xcalibur^TM^2
_diffrn_measurement_method '\w scans'
_diffrn_radiation_monochromator graphite
_diffrn_radiation_source 'Enhance (Mo) X-ray Source'
_diffrn_radiation_type MoK\a
_diffrn_radiation_wavelength 0.71073
_diffrn_reflns_av_R_equivalents 0.0708
_diffrn_reflns_av_sigmaI/netI 0.0444
_diffrn_reflns_limit_h_max 21
_diffrn_reflns_limit_h_min -21
_diffrn_reflns_limit_k_max 22
_diffrn_reflns_limit_k_min -22
_diffrn_reflns_limit_l_max 18
_diffrn_reflns_limit_l_min -18
_diffrn_reflns_number 38397
_diffrn_reflns_theta_full 27.50
_diffrn_reflns_theta_max 27.50
_diffrn_reflns_theta_min 3.04
_exptl_absorpt_coefficient_mu 2.592
_exptl_absorpt_correction_T_max 0.6387
_exptl_absorpt_correction_T_min 0.6121
_exptl_absorpt_correction_type multi-scan
_exptl_absorpt_process_details
;
CrysAlisPro, Agilent Technologies,
Version 1.171.35.11 (release 16-05-2011 CrysAlis171 .NET)
(compiled May 16 2011,17:55:39)
Empirical absorption correction using spherical harmonics,
implemented in SCALE3 ABSPACK scaling algorithm.
;
_exptl_crystal_colour yellow
_exptl_crystal_density_diffrn 1.582
_exptl_crystal_density_method 'not measured'
_exptl_crystal_description prism
_exptl_crystal_F_000 1992
_exptl_crystal_size_max 0.21
_exptl_crystal_size_mid 0.20
_exptl_crystal_size_min 0.19
_refine_diff_density_max 0.475
_refine_diff_density_min -0.436
_refine_diff_density_rms 0.095
_refine_ls_extinction_method none
_refine_ls_goodness_of_fit_ref 1.036
_refine_ls_hydrogen_treatment constr
_refine_ls_matrix_type full
_refine_ls_number_parameters 236
_refine_ls_number_reflns 4660
_refine_ls_number_restraints 0
_refine_ls_restrained_S_all 1.036
_refine_ls_R_factor_all 0.0578
_refine_ls_R_factor_gt 0.0341
_refine_ls_shift/su_max 0.001
_refine_ls_shift/su_mean 0.000
_refine_ls_structure_factor_coef Fsqd
_refine_ls_weighting_details 'calc w=1/[\s^2^(Fo^2^)+(0.0245P)^2^+4.5213P] where P=(Fo^2^+2Fc^2^)/3'
_refine_ls_weighting_scheme calc
_refine_ls_wR_factor_gt 0.0647
_refine_ls_wR_factor_ref 0.0733
_reflns_number_gt 3538
_reflns_number_total 4660
_reflns_threshold_expression >2sigma(I)
_cod_data_source_file c1dt11386k.txt
_cod_data_source_block 5
_cod_database_code 7017419

loop_
_symmetry_equiv_pos_as_xyz
'x, y, z'
'-x+1/2, -y+1/2, z+1/2'
'-x, y, -z+1/2'
'x+1/2, -y+1/2, -z'
'-x, -y, -z'
'x-1/2, y-1/2, -z-1/2'
'x, -y, z-1/2'
'-x-1/2, y-1/2, z'

loop_
_atom_site_label
_atom_site_type_symbol
_atom_site_fract_x
_atom_site_fract_y
_atom_site_fract_z
_atom_site_U_iso_or_equiv
_atom_site_adp_type
_atom_site_occupancy
_atom_site_symmetry_multiplicity
_atom_site_calc_flag
_atom_site_refinement_flags
Co1 Co 0.03244(2) 0.27726(2) 0.15152(3) 0.01538(10) Uani 1 1 d .
Zn1 Zn 0.083255(19) 0.200663(19) 0.28454(2) 0.01920(9) Uani 1 1 d .
Zn2 Zn 0.0000 0.38724(3) 0.2500 0.01540(11) Uani 1 2 d S
C11 C 0.05399(18) 0.19185(18) 0.0858(2) 0.0228(6) Uani 1 1 d .
C13 C -0.03818(17) 0.32357(16) 0.0792(2) 0.0189(6) Uani 1 1 d .
C12 C 0.12354(18) 0.32830(17) 0.1498(2) 0.0218(6) Uani 1 1 d .
O4 O 0.06917(11) 0.47568(11) 0.30395(14) 0.0191(4) Uani 1 1 d .
C1 C 0.13226(16) 0.08322(17) 0.3390(2) 0.0210(6) Uani 1 1 d .
C2 C 0.16782(17) 0.08637(17) 0.2492(2) 0.0215(6) Uani 1 1 d .
C3 C 0.21903(17) 0.15277(17) 0.2464(2) 0.0221(6) Uani 1 1 d .
C4 C 0.21471(17) 0.19128(17) 0.3346(2) 0.0231(7) Uani 1 1 d .
C5 C 0.16165(17) 0.14746(17) 0.3930(2) 0.0209(6) Uani 1 1 d .
C6 C 0.08238(19) 0.01646(18) 0.3752(3) 0.0339(8) Uani 1 1 d .
H6A H 0.0646 0.0283 0.4391 0.051 Uiso 1 1 calc R
H6B H 0.1141 -0.0319 0.3755 0.051 Uiso 1 1 calc R
H6C H 0.0358 0.0094 0.3345 0.051 Uiso 1 1 calc R
C7 C 0.1592(2) 0.02534(19) 0.1734(2) 0.0329(8) Uani 1 1 d .
H7A H 0.1847 -0.0236 0.1937 0.049 Uiso 1 1 calc R
H7B H 0.1848 0.0442 0.1158 0.049 Uiso 1 1 calc R
H7C H 0.1025 0.0157 0.1615 0.049 Uiso 1 1 calc R
C8 C 0.2694(2) 0.1765(2) 0.1642(2) 0.0379(9) Uani 1 1 d .
H8A H 0.2879 0.2307 0.1728 0.057 Uiso 1 1 calc R
H8B H 0.2377 0.1731 0.1066 0.057 Uiso 1 1 calc R
H8C H 0.3155 0.1413 0.1595 0.057 Uiso 1 1 calc R
C9 C 0.26253(19) 0.26139(19) 0.3654(3) 0.0355(8) Uani 1 1 d .
H9A H 0.3118 0.2436 0.3957 0.053 Uiso 1 1 calc R
H9B H 0.2313 0.2925 0.4100 0.053 Uiso 1 1 calc R
H9C H 0.2757 0.2937 0.3107 0.053 Uiso 1 1 calc R
C10 C 0.14789(19) 0.1595(2) 0.4958(2) 0.0316(8) Uani 1 1 d .
H10A H 0.0930 0.1447 0.5116 0.047 Uiso 1 1 calc R
H10B H 0.1565 0.2149 0.5116 0.047 Uiso 1 1 calc R
H10C H 0.1851 0.1268 0.5316 0.047 Uiso 1 1 calc R
O1 O 0.06932(14) 0.14221(13) 0.03456(15) 0.0336(6) Uani 1 1 d .
O2 O -0.07964(13) 0.35359(12) 0.02573(15) 0.0286(5) Uani 1 1 d .
O3 O 0.18312(13) 0.36110(14) 0.14066(17) 0.0344(6) Uani 1 1 d .
C14 C 0.03409(18) 0.53289(16) 0.3680(2) 0.0222(6) Uani 1 1 d .
H14A H 0.0065 0.5062 0.4206 0.027 Uiso 1 1 calc R
H14B H -0.0045 0.5670 0.3349 0.027 Uiso 1 1 calc R
C15 C 0.10426(19) 0.57996(18) 0.4031(2) 0.0288(7) Uani 1 1 d .
H15A H 0.0935 0.6023 0.4660 0.035 Uiso 1 1 calc R
H15B H 0.1177 0.6231 0.3593 0.035 Uiso 1 1 calc R
C16 C 0.17023(19) 0.51944(19) 0.4071(2) 0.0296(7) Uani 1 1 d .
H16A H 0.2234 0.5447 0.4056 0.036 Uiso 1 1 calc R
H16B H 0.1659 0.4864 0.4641 0.036 Uiso 1 1 calc R
C17 C 0.15554(17) 0.47184(18) 0.3194(2) 0.0261(7) Uani 1 1 d .
H17A H 0.1847 0.4945 0.2654 0.031 Uiso 1 1 calc R
H17B H 0.1730 0.4168 0.3283 0.031 Uiso 1 1 calc R
O5 O 0.0000 0.69945(18) 0.2500 0.0409(9) Uani 1 2 d S
C18 C -0.0128(2) 0.74744(18) 0.3303(2) 0.0286(7) Uani 1 1 d .
H18A H 0.0341 0.7456 0.3725 0.034 Uiso 1 1 calc R
H18B H -0.0602 0.7293 0.3656 0.034 Uiso 1 1 calc R
C19 C -0.0255(2) 0.82992(19) 0.2940(2) 0.0384(9) Uani 1 1 d .
H19A H -0.0069 0.8697 0.3397 0.046 Uiso 1 1 calc R
H19B H -0.0823 0.8397 0.2791 0.046 Uiso 1 1 calc R

loop_
_atom_site_aniso_label
_atom_site_aniso_U_11
_atom_site_aniso_U_22
_atom_site_aniso_U_33
_atom_site_aniso_U_23
_atom_site_aniso_U_13
_atom_site_aniso_U_12
Co1 0.01596(19) 0.01420(18) 0.01598(19) -0.00098(15) -0.00001(15) 0.00142(15)
Zn1 0.01844(17) 0.02003(17) 0.01914(17) 0.00203(14) -0.00183(14) 0.00427(13)
Zn2 0.0173(2) 0.0126(2) 0.0164(2) 0.000 0.00195(19) 0.000
C11 0.0238(16) 0.0228(15) 0.0219(16) 0.0029(14) -0.0030(13) 0.0038(12)
C13 0.0215(15) 0.0179(14) 0.0173(14) -0.0046(12) 0.0019(12) -0.0008(12)
C12 0.0262(16) 0.0195(14) 0.0197(15) -0.0023(13) 0.0050(13) 0.0033(13)
O4 0.0204(11) 0.0159(10) 0.0211(11) -0.0051(8) 0.0013(8) -0.0015(8)
C1 0.0151(14) 0.0177(14) 0.0302(17) 0.0059(13) -0.0022(13) 0.0029(11)
C2 0.0201(15) 0.0198(14) 0.0246(15) -0.0023(13) -0.0039(13) 0.0056(12)
C3 0.0184(14) 0.0229(15) 0.0251(16) 0.0026(13) 0.0020(13) 0.0058(12)
C4 0.0158(14) 0.0188(14) 0.0346(18) 0.0015(13) -0.0043(13) 0.0022(11)
C5 0.0161(15) 0.0216(15) 0.0249(16) -0.0002(13) -0.0036(12) 0.0061(12)
C6 0.0268(18) 0.0266(17) 0.048(2) 0.0127(16) -0.0011(16) -0.0006(14)
C7 0.0363(19) 0.0274(17) 0.0350(19) -0.0117(15) -0.0100(16) 0.0096(15)
C8 0.0303(19) 0.042(2) 0.041(2) 0.0098(17) 0.0130(16) 0.0045(16)
C9 0.0230(17) 0.0274(18) 0.056(2) -0.0044(17) -0.0082(16) -0.0005(14)
C10 0.0305(18) 0.039(2) 0.0250(17) -0.0014(15) -0.0053(14) 0.0090(15)
O1 0.0450(14) 0.0289(12) 0.0270(12) -0.0137(11) -0.0031(11) 0.0140(11)
O2 0.0371(13) 0.0250(11) 0.0237(12) -0.0006(10) -0.0081(10) 0.0088(10)
O3 0.0249(12) 0.0390(13) 0.0394(14) -0.0050(11) 0.0108(11) -0.0093(10)
C14 0.0251(16) 0.0181(14) 0.0233(16) -0.0058(12) 0.0026(13) 0.0013(12)
C15 0.0339(19) 0.0247(16) 0.0278(18) -0.0062(14) 0.0006(14) -0.0071(14)
C16 0.0244(17) 0.0300(17) 0.0345(19) -0.0019(15) -0.0034(14) -0.0099(13)
C17 0.0170(15) 0.0276(16) 0.0339(18) -0.0021(15) 0.0046(13) -0.0044(13)
O5 0.081(3) 0.0172(16) 0.0247(17) 0.000 0.0055(18) 0.000
C18 0.0373(19) 0.0250(16) 0.0235(17) -0.0021(14) 0.0027(14) -0.0021(14)
C19 0.058(2) 0.0223(16) 0.035(2) -0.0028(15) 0.0143(18) 0.0015(16)

loop_
_atom_type_symbol
_atom_type_description
_atom_type_scat_dispersion_real
_atom_type_scat_dispersion_imag
_atom_type_scat_source
C C 0.0033 0.0016 'International Tables Vol C Tables 4.2.6.8 and 6.1.1.4'
H H 0.0000 0.0000 'International Tables Vol C Tables 4.2.6.8 and 6.1.1.4'
O O 0.0106 0.0060 'International Tables Vol C Tables 4.2.6.8 and 6.1.1.4'
Co Co 0.3494 0.9721 'International Tables Vol C Tables 4.2.6.8 and 6.1.1.4'
Zn Zn 0.2839 1.4301 'International Tables Vol C Tables 4.2.6.8 and 6.1.1.4'

loop_
_geom_angle_atom_site_label_1
_geom_angle_atom_site_label_2
_geom_angle_atom_site_label_3
_geom_angle
_geom_angle_site_symmetry_1
_geom_angle_site_symmetry_3
C13 Co1 C12 110.89(13) . .
C13 Co1 C11 101.29(13) . .
C12 Co1 C11 102.77(14) . .
C13 Co1 Zn2 80.82(9) . .
C12 Co1 Zn2 79.65(9) . .
C11 Co1 Zn2 175.84(10) . .
C13 Co1 Zn1 157.79(9) . .
C12 Co1 Zn1 88.34(10) . .
C11 Co1 Zn1 84.37(9) . .
Zn2 Co1 Zn1 92.348(16) . .
C13 Co1 Zn1 85.66(9) . 3
C12 Co1 Zn1 159.08(10) . 3
C11 Co1 Zn1 85.62(10) . 3
Zn2 Co1 Zn1 90.980(16) . 3
Zn1 Co1 Zn1 73.274(17) . 3
C5 Zn1 C1 36.72(10) . .
C5 Zn1 C4 36.55(10) . .
C1 Zn1 C4 59.77(10) . .
C5 Zn1 Co1 163.63(8) . .
C1 Zn1 Co1 147.98(8) . .
C4 Zn1 Co1 127.12(8) . .
C5 Zn1 C2 58.60(10) . .
C1 Zn1 C2 34.36(10) . .
C4 Zn1 C2 57.38(10) . .
Co1 Zn1 C2 117.52(7) . .
C5 Zn1 C3 58.32(10) . .
C1 Zn1 C3 57.25(10) . .
C4 Zn1 C3 34.17(10) . .
Co1 Zn1 C3 108.93(7) . .
C2 Zn1 C3 33.41(9) . .
C5 Zn1 Co1 114.63(8) . 3
C1 Zn1 Co1 127.32(8) . 3
C4 Zn1 Co1 131.18(8) . 3
Co1 Zn1 Co1 74.694(18) . 3
C2 Zn1 Co1 158.64(7) . 3
C3 Zn1 Co1 163.92(7) . 3
C5 Zn1 Zn1 142.13(8) . 3
C1 Zn1 Zn1 116.75(7) . 3
C4 Zn1 Zn1 175.78(7) . 3
Co1 Zn1 Zn1 54.229(13) . 3
C2 Zn1 Zn1 118.42(7) . 3
C3 Zn1 Zn1 142.52(7) . 3
Co1 Zn1 Zn1 52.498(13) 3 3
O4 Zn2 O4 85.54(11) 3 .
O4 Zn2 Co1 131.52(5) 3 3
O4 Zn2 Co1 118.75(6) . 3
O4 Zn2 Co1 118.75(6) 3 .
O4 Zn2 Co1 131.52(5) . .
Co1 Zn2 Co1 77.64(2) 3 .
O1 C11 Co1 172.1(3) . .
O2 C13 Co1 174.1(3) . .
O3 C12 Co1 174.3(3) . .
C14 O4 C17 109.5(2) . .
C14 O4 Zn2 119.76(16) . .
C17 O4 Zn2 125.64(16) . .
C2 C1 C5 108.3(3) . .
C2 C1 C6 125.1(3) . .
C5 C1 C6 126.0(3) . .
C2 C1 Zn1 79.17(17) . .
C5 C1 Zn1 68.83(16) . .
C6 C1 Zn1 125.1(2) . .
C1 C2 C3 108.1(3) . .
C1 C2 C7 125.7(3) . .
C3 C2 C7 126.0(3) . .
C1 C2 Zn1 66.48(15) . .
C3 C2 Zn1 74.07(16) . .
C7 C2 Zn1 129.6(2) . .
C4 C3 C2 108.2(3) . .
C4 C3 C8 126.6(3) . .
C2 C3 C8 125.2(3) . .
C4 C3 Zn1 66.87(16) . .
C2 C3 Zn1 72.51(16) . .
C8 C3 Zn1 126.9(2) . .
C3 C4 C5 107.9(3) . .
C3 C4 C9 126.7(3) . .
C5 C4 C9 125.2(3) . .
C3 C4 Zn1 78.96(17) . .
C5 C4 Zn1 67.87(16) . .
C9 C4 Zn1 122.8(2) . .
C1 C5 C4 107.5(3) . .
C1 C5 C10 125.5(3) . .
C4 C5 C10 126.5(3) . .
C1 C5 Zn1 74.45(16) . .
C4 C5 Zn1 75.58(17) . .
C10 C5 Zn1 122.3(2) . .
C1 C6 H6A 109.5 . .
C1 C6 H6B 109.5 . .
H6A C6 H6B 109.5 . .
C1 C6 H6C 109.5 . .
H6A C6 H6C 109.5 . .
H6B C6 H6C 109.5 . .
C2 C7 H7A 109.5 . .
C2 C7 H7B 109.5 . .
H7A C7 H7B 109.5 . .
C2 C7 H7C 109.5 . .
H7A C7 H7C 109.5 . .
H7B C7 H7C 109.5 . .
C3 C8 H8A 109.5 . .
C3 C8 H8B 109.5 . .
H8A C8 H8B 109.5 . .
C3 C8 H8C 109.5 . .
H8A C8 H8C 109.5 . .
H8B C8 H8C 109.5 . .
C4 C9 H9A 109.5 . .
C4 C9 H9B 109.5 . .
H9A C9 H9B 109.5 . .
C4 C9 H9C 109.5 . .
H9A C9 H9C 109.5 . .
H9B C9 H9C 109.5 . .
C5 C10 H10A 109.5 . .
C5 C10 H10B 109.5 . .
H10A C10 H10B 109.5 . .
C5 C10 H10C 109.5 . .
H10A C10 H10C 109.5 . .
H10B C10 H10C 109.5 . .
O4 C14 C15 104.3(2) . .
O4 C14 H14A 110.9 . .
C15 C14 H14A 110.9 . .
O4 C14 H14B 110.9 . .
C15 C14 H14B 110.9 . .
H14A C14 H14B 108.9 . .
C14 C15 C16 102.8(2) . .
C14 C15 H15A 111.2 . .
C16 C15 H15A 111.2 . .
C14 C15 H15B 111.2 . .
C16 C15 H15B 111.2 . .
H15A C15 H15B 109.1 . .
C17 C16 C15 102.4(3) . .
C17 C16 H16A 111.3 . .
C15 C16 H16A 111.3 . .
C17 C16 H16B 111.3 . .
C15 C16 H16B 111.3 . .
H16A C16 H16B 109.2 . .
O4 C17 C16 105.2(2) . .
O4 C17 H17A 110.7 . .
C16 C17 H17A 110.7 . .
O4 C17 H17B 110.7 . .
C16 C17 H17B 110.7 . .
H17A C17 H17B 108.8 . .
C18 O5 C18 109.9(3) 3 .
O5 C18 C19 106.2(3) . .
O5 C18 H18A 110.5 . .
C19 C18 H18A 110.5 . .
O5 C18 H18B 110.5 . .
C19 C18 H18B 110.5 . .
H18A C18 H18B 108.7 . .
C18 C19 C19 101.7(2) . 3
C18 C19 H19A 111.4 . .
C19 C19 H19A 111.4 3 .
C18 C19 H19B 111.4 . .
C19 C19 H19B 111.4 3 .
H19A C19 H19B 109.3 . .

loop_
_geom_bond_atom_site_label_1
_geom_bond_atom_site_label_2
_geom_bond_distance
_geom_bond_site_symmetry_2
Co1 C13 1.757(3) .
Co1 C12 1.758(3) .
Co1 C11 1.767(3) .
Co1 Zn2 2.4017(5) .
Co1 Zn1 2.4535(5) .
Co1 Zn1 2.5093(5) 3
Zn1 C5 2.222(3) .
Zn1 C1 2.296(3) .
Zn1 C4 2.323(3) .
Zn1 C2 2.459(3) .
Zn1 C3 2.479(3) .
Zn1 Co1 2.5092(5) 3
Zn1 Zn1 2.9618(7) 3
Zn2 O4 2.0499(19) 3
Zn2 O4 2.0499(19) .
Zn2 Co1 2.4016(5) 3
C11 O1 1.145(3) .
C13 O2 1.152(3) .
C12 O3 1.152(3) .
O4 C14 1.459(3) .
O4 C17 1.467(3) .
C1 C2 1.413(4) .
C1 C5 1.425(4) .
C1 C6 1.502(4) .
C2 C3 1.420(4) .
C2 C7 1.505(4) .
C3 C4 1.419(4) .
C3 C8 1.500(4) .
C4 C5 1.429(4) .
C4 C9 1.503(4) .
C5 C10 1.498(4) .
C6 H6A 0.9800 .
C6 H6B 0.9800 .
C6 H6C 0.9800 .
C7 H7A 0.9800 .
C7 H7B 0.9800 .
C7 H7C 0.9800 .
C8 H8A 0.9800 .
C8 H8B 0.9800 .
C8 H8C 0.9800 .
C9 H9A 0.9800 .
C9 H9B 0.9800 .
C9 H9C 0.9800 .
C10 H10A 0.9800 .
C10 H10B 0.9800 .
C10 H10C 0.9800 .
C14 C15 1.509(4) .
C14 H14A 0.9900 .
C14 H14B 0.9900 .
C15 C16 1.513(4) .
C15 H15A 0.9900 .
C15 H15B 0.9900 .
C16 C17 1.509(4) .
C16 H16A 0.9900 .
C16 H16B 0.9900 .
C17 H17A 0.9900 .
C17 H17B 0.9900 .
O5 C18 1.422(3) 3
O5 C18 1.422(3) .
C18 C19 1.511(4) .
C18 H18A 0.9900 .
C18 H18B 0.9900 .
C19 C19 1.519(6) 3
C19 H19A 0.9900 .
C19 H19B 0.9900 .
